data_1008819
loop_
_publ_author_name
'Pissas, M.'
'Billon, B.'
'Charalambous, M.'
'Chaussy, J.'
'LeFloch, S.'
'Bordet, P.'
'Capponi, J. J.'

_publ_section_title
;
 Single-crystal growth and characterization of the superconductor
 HgBa~2~CuO~4+\d~
;
_journal_coden_ASTM SUSTEF
_journal_issue 8
_journal_name_full 'Superconductor Science and Technology'
_journal_page_first 598
_journal_page_last 604
_journal_paper_doi 10.1088/0953-2048/10/8/013
_journal_volume 10
_journal_year 1997
_chemical_formula_structural 'Hg Ba2 Cu O4.34'
_chemical_formula_sum 'Ba2 Cu Hg O4.34'
_chemical_name_systematic 'Mercury barium copper oxide (1/2/1/4.34)'
_space_group_IT_number 123
_symmetry_cell_setting tetragonal
_symmetry_Int_Tables_number 123
_symmetry_space_group_name_Hall '-P 4 2'
_symmetry_space_group_name_H-M 'P 4/m m m'
_cell_angle_alpha 90
_cell_angle_beta 90
_cell_angle_gamma 90
_cell_formula_units_Z 1
_cell_length_a 3.8816(1)
_cell_length_b 3.8816(1)
_cell_length_c 9.5163(3)
_cell_volume 143.4
_refine_ls_R_factor_all 0.038
_cod_database_code 1008819

loop_
_symmetry_equiv_pos_as_xyz
x,y,z
-x,-y,z
-x,y,z
x,-y,z
-y,x,z
y,-x,z
y,x,z
-y,-x,z
-x,-y,-z
x,y,-z
x,-y,-z
-x,y,-z
y,-x,-z
-y,x,-z
-y,-x,-z
y,x,-z

loop_
_atom_site_label
_atom_site_type_symbol
_atom_site_symmetry_multiplicity
_atom_site_Wyckoff_symbol
_atom_site_fract_x
_atom_site_fract_y
_atom_site_fract_z
_atom_site_occupancy
_atom_site_attached_hydrogens
_atom_site_calc_flag
Hg1 Hg2+ 1 a 0. 0. 0. 1. 0 d
Cu1 Cu3+ 1 b 0. 0. 0.5 1. 0 d
Ba1 Ba2+ 2 h 0.5 0.5 0.2995(1) 1. 0 d
O1 O2- 2 g 0. 0. 0.214(1) 1. 0 d
O2 O2- 2 e 0.5 0. 0.5 1. 0 d
O3 O2- 1 c 0.5 0.5 0. 0.34(5) 0 d

loop_
_atom_type_symbol
_atom_type_oxidation_number
Hg2+ 2.000
Cu3+ 2.680
Ba2+ 2.000
O2- -2.000
